data_2019984
loop_
_publ_author_name
'Liu, Yun-Na'
'Cheng, Shuang-Shuang'
'Wang, Chao'
'Xing, Dian-Xiang'
'Liu, Yun'
'Tan, Xue-Jie'

_publ_section_title
;
 Experimental and theoretical studies of the products of
 addition--elimination reactions between benzil dihydrazone and three
 isomeric chlorobenzaldehydes
;
_journal_coeditor_code LF3010
_journal_issue 7
_journal_name_full 'Acta Crystallographica Section C'
_journal_page_first
;
;
_journal_paper_doi 10.1107/S2053229615010682
_journal_volume 71
_journal_year 2015
_chemical_formula_iupac 'C28 H20 Cl2 N4'
_chemical_formula_moiety 'C28 H20 Cl2 N4'
_chemical_formula_sum 'C28 H20 Cl2 N4'
_chemical_formula_weight 483.38
_chemical_name_common
;
Benzil dihydrazone-N,N'-bis(2-chloro-1-formylbenzene)
;
_chemical_name_systematic
1-(2-Chlorobenzylidene)-2-{2-[2-(2-chlorobenzylidene)hydrazin-1-ylidene]-1,2-diphenylethylidene}hydrazine
_space_group_IT_number 14
_symmetry_cell_setting monoclinic
_symmetry_space_group_name_Hall '-P 2yn'
_symmetry_space_group_name_H-M 'P 1 21/n 1'
_atom_sites_solution_hydrogens difmap
_atom_sites_solution_primary direct
_atom_sites_solution_secondary difmap
_audit_creation_method SHELXL-97
_cell_angle_alpha 90.00
_cell_angle_beta 95.322(5)
_cell_angle_gamma 90.00
_cell_formula_units_Z 4
_cell_length_a 9.271(3)
_cell_length_b 15.786(5)
_cell_length_c 17.035(6)
_cell_measurement_reflns_used 380
_cell_measurement_temperature 298(2)
_cell_measurement_theta_max 26.00
_cell_measurement_theta_min 2.45
_cell_volume 2482.4(14)
_computing_cell_refinement
;
SMART (Bruker, 2001)
;
_computing_data_collection
;
SMART (Bruker, 2001)
;
_computing_data_reduction
;
SAINT (Bruker, 2001)
;
_computing_molecular_graphics
;
SHELXTL (Bruker, 2001), PLATON (Spek, 2009)
and DIAMOND (Brandenburg & Putz, 1999)
;
_computing_publication_material
;
SHELXL97 (Sheldrick, 2008)
;
_computing_structure_refinement
;
SHELXL97 (Sheldrick, 2008)
;
_computing_structure_solution
;
SHELXS97 (Sheldrick, 2008)
;
_diffrn_ambient_temperature 298(2)
_diffrn_measured_fraction_theta_full 0.985
_diffrn_measured_fraction_theta_max 0.959
_diffrn_measurement_device_type 'Bruker SMART CCD area-detector'
_diffrn_measurement_method 'phi and omega scans'
_diffrn_radiation_monochromator graphite
_diffrn_radiation_source 'fine-focus sealed tube'
_diffrn_radiation_type MoK\a
_diffrn_radiation_wavelength 0.71073
_diffrn_reflns_av_R_equivalents 0.0387
_diffrn_reflns_av_sigmaI/netI 0.0414
_diffrn_reflns_limit_h_max 10
_diffrn_reflns_limit_h_min -11
_diffrn_reflns_limit_k_max 20
_diffrn_reflns_limit_k_min -19
_diffrn_reflns_limit_l_max 21
_diffrn_reflns_limit_l_min -21
_diffrn_reflns_number 14572
_diffrn_reflns_theta_full 27.00
_diffrn_reflns_theta_max 27.54
_diffrn_reflns_theta_min 1.76
_diffrn_standards_decay_% 0
_diffrn_standards_number 'not applicable to area detectors'
_exptl_absorpt_coefficient_mu 0.285
_exptl_absorpt_correction_T_max 0.915
_exptl_absorpt_correction_T_min 0.852
_exptl_absorpt_correction_type multi-scan
_exptl_absorpt_process_details
;
(SADABS; Bruker, 2001)
;
_exptl_crystal_colour yellow
_exptl_crystal_density_diffrn 1.293
_exptl_crystal_density_method 'not measured'
_exptl_crystal_description block
_exptl_crystal_F_000 1000
_exptl_crystal_size_max 0.55
_exptl_crystal_size_mid 0.50
_exptl_crystal_size_min 0.32
_refine_diff_density_max 0.266
_refine_diff_density_min -0.269
_refine_ls_goodness_of_fit_ref 0.952
_refine_ls_hydrogen_treatment refall
_refine_ls_matrix_type full
_refine_ls_number_parameters 387
_refine_ls_number_reflns 5492
_refine_ls_number_restraints 0
_refine_ls_restrained_S_all 0.952
_refine_ls_R_factor_all 0.0925
_refine_ls_R_factor_gt 0.0501
_refine_ls_shift/su_max 0.001
_refine_ls_shift/su_mean 0.000
_refine_ls_structure_factor_coef Fsqd
_refine_ls_weighting_details 'calc w=1/[\s^2^(Fo^2^)+(0.0828P)^2^+0.0000P] where P=(Fo^2^+2Fc^2^)/3'
_refine_ls_weighting_scheme calc
_refine_ls_wR_factor_gt 0.1278
_refine_ls_wR_factor_ref 0.1495
_reflns_number_gt 3106
_reflns_number_total 5492
_reflns_threshold_expression >2sigma(I)
_cod_data_source_file lf3010sup1.cif
_cod_data_source_block BDHOCB
_cod_original_sg_symbol_H-M P21/n
_cod_database_code 2019984
_cod_database_fobs_code 2019984

loop_
_symmetry_equiv_pos_as_xyz
'x, y, z'
'-x+1/2, y+1/2, -z+1/2'
'-x, -y, -z'
'x-1/2, -y-1/2, z-1/2'

loop_
_atom_site_type_symbol
_atom_site_label
_atom_site_fract_x
_atom_site_fract_y
_atom_site_fract_z
_atom_site_U_iso_or_equiv
_atom_site_adp_type
_atom_site_calc_flag
_atom_site_occupancy
_atom_site_symmetry_multiplicity
C C1 0.2031(3) 0.23878(17) 0.70015(14) 0.0692(6) Uani d 1 1
C C2 0.1559(3) 0.2309(2) 0.62107(16) 0.0864(8) Uani d 1 1
C C3 0.0460(3) 0.1775(2) 0.59691(19) 0.0877(9) Uani d 1 1
C C4 -0.0187(3) 0.13020(19) 0.65161(18) 0.0836(8) Uani d 1 1
C C5 0.0258(3) 0.13836(15) 0.73091(16) 0.0669(6) Uani d 1 1
C C6 0.13700(19) 0.19350(12) 0.75645(12) 0.0519(5) Uani d 1 1
C C7 0.18144(18) 0.20286(11) 0.84089(12) 0.0472(5) Uani d 1 1
C C8 0.0868(2) 0.14054(13) 1.01586(13) 0.0541(5) Uani d 1 1
C C9 0.1350(2) 0.13633(11) 1.09981(12) 0.0517(5) Uani d 1 1
C C10 0.0487(2) 0.10266(13) 1.15489(15) 0.0659(6) Uani d 1 1
C C11 0.0999(4) 0.09847(19) 1.23475(17) 0.0883(8) Uani d 1 1
C C12 0.2363(4) 0.1268(2) 1.25811(19) 0.0932(9) Uani d 1 1
C C13 0.3234(3) 0.15985(17) 1.20556(17) 0.0817(7) Uani d 1 1
C C14 0.2727(3) 0.16413(14) 1.12724(15) 0.0636(6) Uani d 1 1
C C15 0.4309(3) 0.09363(15) 0.88704(17) 0.0744(7) Uani d 1 1
C C16 0.5477(3) 0.03943(18) 0.9015(2) 0.0942(9) Uani d 1 1
C C17 0.6852(3) 0.07083(19) 0.90641(19) 0.0926(9) Uani d 1 1
C C18 0.7087(3) 0.1552(2) 0.89774(18) 0.0878(8) Uani d 1 1
C C19 0.5926(2) 0.20920(16) 0.88542(15) 0.0667(6) Uani d 1 1
C C20 0.45228(19) 0.17922(11) 0.87971(11) 0.0480(5) Uani d 1 1
C C21 0.32974(18) 0.23870(11) 0.86653(11) 0.0444(4) Uani d 1 1
C C22 0.2490(2) 0.43873(12) 0.89966(13) 0.0546(5) Uani d 1 1
C C23 0.1406(2) 0.50573(12) 0.89255(13) 0.0558(5) Uani d 1 1
C C24 0.1317(3) 0.56503(13) 0.95207(15) 0.0709(7) Uani d 1 1
C C25 0.0276(4) 0.62802(18) 0.9463(3) 0.1018(10) Uani d 1 1
C C26 -0.0639(4) 0.63357(19) 0.8797(3) 0.1193(15) Uani d 1 1
C C27 -0.0564(3) 0.57727(19) 0.8184(3) 0.1014(11) Uani d 1 1
C C28 0.0447(3) 0.51328(16) 0.82488(17) 0.0744(7) Uani d 1 1
N N1 0.09605(16) 0.17574(11) 0.89066(10) 0.0550(4) Uani d 1 1
N N2 0.15540(17) 0.18352(11) 0.96920(10) 0.0575(4) Uani d 1 1
N N3 0.35533(16) 0.31738(10) 0.87708(10) 0.0519(4) Uani d 1 1
N N4 0.23339(17) 0.37024(10) 0.86230(10) 0.0566(4) Uani d 1 1
Cl Cl1 -0.12354(7) 0.06504(5) 1.12484(5) 0.0983(3) Uani d 1 1
Cl Cl2 0.25019(11) 0.56054(5) 1.03667(4) 0.1100(3) Uani d 1 1
H H1 0.281(3) 0.2780(14) 0.7172(13) 0.071(7) Uiso d 1 1
H H2 0.200(3) 0.267(2) 0.5844(19) 0.123(11) Uiso d 1 1
H H3 0.010(3) 0.1689(17) 0.5460(16) 0.096(9) Uiso d 1 1
H H4 -0.091(3) 0.0920(17) 0.6367(16) 0.096(9) Uiso d 1 1
H H5 -0.017(2) 0.1095(15) 0.7678(14) 0.069(7) Uiso d 1 1
H H6 -0.001(3) 0.1085(15) 0.9945(14) 0.081(7) Uiso d 1 1
H H7 0.035(3) 0.0692(18) 1.2690(19) 0.111(10) Uiso d 1 1
H H8 0.279(3) 0.1251(19) 1.313(2) 0.123(11) Uiso d 1 1
H H9 0.432(3) 0.1795(17) 1.2252(15) 0.097(8) Uiso d 1 1
H H10 0.334(3) 0.1880(15) 1.0871(14) 0.082(7) Uiso d 1 1
H H11 0.343(3) 0.0724(14) 0.8842(14) 0.080(8) Uiso d 1 1
H H12 0.526(3) -0.019(2) 0.9092(16) 0.109(9) Uiso d 1 1
H H13 0.770(3) 0.0319(18) 0.9167(15) 0.106(8) Uiso d 1 1
H H14 0.804(3) 0.1780(19) 0.8968(16) 0.114(10) Uiso d 1 1
H H15 0.607(2) 0.2663(15) 0.8792(13) 0.074(7) Uiso d 1 1
H H16 0.330(2) 0.4493(13) 0.9328(13) 0.071(7) Uiso d 1 1
H H17 0.030(3) 0.6658(19) 0.9909(18) 0.105(9) Uiso d 1 1
H H18 -0.132(4) 0.677(2) 0.8754(19) 0.138(12) Uiso d 1 1
H H19 -0.119(4) 0.5799(18) 0.7749(19) 0.108(11) Uiso d 1 1
H H20 0.056(2) 0.4698(17) 0.7830(13) 0.082(7) Uiso d 1 1

loop_
_atom_site_aniso_label
_atom_site_aniso_U_11
_atom_site_aniso_U_22
_atom_site_aniso_U_33
_atom_site_aniso_U_12
_atom_site_aniso_U_13
_atom_site_aniso_U_23
C1 0.0622(14) 0.0893(17) 0.0556(15) -0.0065(13) 0.0024(11) -0.0042(12)
C2 0.0882(19) 0.112(2) 0.0582(17) -0.0042(17) 0.0051(14) -0.0057(16)
C3 0.0851(19) 0.116(2) 0.0590(18) 0.0143(17) -0.0114(15) -0.0235(17)
C4 0.0725(17) 0.0904(19) 0.083(2) -0.0022(15) -0.0179(15) -0.0250(16)
C5 0.0625(14) 0.0688(15) 0.0676(16) -0.0061(12) -0.0031(12) -0.0073(13)
C6 0.0434(10) 0.0565(12) 0.0546(13) 0.0075(9) -0.0012(9) -0.0068(9)
C7 0.0389(9) 0.0462(10) 0.0561(12) 0.0064(8) 0.0027(9) -0.0030(9)
C8 0.0463(11) 0.0497(12) 0.0666(14) 0.0023(9) 0.0069(10) 0.0018(10)
C9 0.0576(12) 0.0398(10) 0.0586(13) 0.0066(9) 0.0099(10) 0.0033(9)
C10 0.0746(14) 0.0505(12) 0.0751(17) 0.0061(10) 0.0206(12) 0.0015(11)
C11 0.120(2) 0.0798(18) 0.0700(19) 0.0135(17) 0.0343(19) 0.0127(14)
C12 0.119(3) 0.092(2) 0.066(2) 0.0101(19) -0.0030(19) -0.0006(15)
C13 0.097(2) 0.0730(16) 0.0724(19) 0.0054(15) -0.0081(16) 0.0014(14)
C14 0.0701(14) 0.0553(13) 0.0646(16) 0.0027(11) 0.0021(12) 0.0047(11)
C15 0.0574(14) 0.0561(14) 0.110(2) 0.0061(11) 0.0121(13) -0.0006(13)
C16 0.087(2) 0.0569(16) 0.139(3) 0.0230(15) 0.0140(18) 0.0067(16)
C17 0.0669(17) 0.083(2) 0.124(3) 0.0342(15) -0.0071(16) -0.0052(16)
C18 0.0472(14) 0.090(2) 0.123(2) 0.0150(13) -0.0089(14) -0.0095(16)
C19 0.0466(12) 0.0604(14) 0.0915(18) 0.0038(10) -0.0019(11) -0.0042(12)
C20 0.0429(10) 0.0475(11) 0.0533(12) 0.0056(8) 0.0025(8) -0.0015(8)
C21 0.0392(9) 0.0485(11) 0.0453(11) 0.0029(8) 0.0019(8) -0.0030(8)
C22 0.0567(12) 0.0504(12) 0.0560(13) 0.0011(10) 0.0016(10) -0.0038(10)
C23 0.0587(12) 0.0423(11) 0.0675(14) 0.0023(9) 0.0125(11) 0.0006(9)
C24 0.0846(16) 0.0482(12) 0.0834(18) -0.0020(11) 0.0259(13) -0.0074(11)
C25 0.100(2) 0.0599(17) 0.151(3) 0.0070(16) 0.044(2) -0.0247(19)
C26 0.080(2) 0.0546(18) 0.225(5) 0.0196(16) 0.026(3) -0.001(2)
C27 0.0746(18) 0.0697(19) 0.155(3) 0.0167(14) -0.014(2) 0.015(2)
C28 0.0703(15) 0.0615(15) 0.0896(19) 0.0109(12) -0.0023(13) 0.0016(14)
N1 0.0413(8) 0.0669(11) 0.0565(11) -0.0005(8) 0.0024(8) -0.0014(8)
N2 0.0518(9) 0.0649(11) 0.0561(11) -0.0053(8) 0.0063(8) 0.0000(9)
N3 0.0450(9) 0.0476(9) 0.0621(11) 0.0068(7) -0.0001(7) -0.0033(8)
N4 0.0521(9) 0.0492(10) 0.0669(12) 0.0105(7) -0.0030(8) -0.0061(8)
Cl1 0.0823(5) 0.0966(5) 0.1213(7) -0.0196(3) 0.0373(4) 0.0068(4)
Cl2 0.1651(8) 0.0968(5) 0.0677(5) -0.0074(5) 0.0083(5) -0.0249(4)

loop_
_atom_type_symbol
_atom_type_description
_atom_type_scat_dispersion_real
_atom_type_scat_dispersion_imag
_atom_type_scat_source
C C 0.0033 0.0016 'International Tables Vol C Tables 4.2.6.8 and 6.1.1.4'
H H 0.0000 0.0000 'International Tables Vol C Tables 4.2.6.8 and 6.1.1.4'
N N 0.0061 0.0033 'International Tables Vol C Tables 4.2.6.8 and 6.1.1.4'
Cl Cl 0.1484 0.1585 'International Tables Vol C Tables 4.2.6.8 and 6.1.1.4'

loop_
_geom_angle_atom_site_label_1
_geom_angle_atom_site_label_2
_geom_angle_atom_site_label_3
_geom_angle
C2 C1 C6 120.6(2)
C2 C1 H1 120.4(13)
C6 C1 H1 119.0(13)
C3 C2 C1 120.8(3)
C3 C2 H2 121.7(19)
C1 C2 H2 117.5(19)
C2 C3 C4 119.7(3)
C2 C3 H3 125.3(17)
C4 C3 H3 115.0(17)
C3 C4 C5 120.2(3)
C3 C4 H4 121.4(18)
C5 C4 H4 118.4(18)
C4 C5 C6 120.7(3)
C4 C5 H5 121.8(15)
C6 C5 H5 117.4(15)
C1 C6 C5 118.1(2)
C1 C6 C7 121.70(18)
C5 C6 C7 120.2(2)
N1 C7 C6 118.62(17)
N1 C7 C21 122.19(17)
C6 C7 C21 119.07(16)
N2 C8 C9 121.0(2)
N2 C8 H6 119.1(14)
C9 C8 H6 119.9(14)
C14 C9 C10 117.4(2)
C14 C9 C8 120.23(19)
C10 C9 C8 122.3(2)
C9 C10 C11 120.6(2)
C9 C10 Cl1 120.11(19)
C11 C10 Cl1 119.3(2)
C12 C11 C10 119.3(3)
C12 C11 H7 125.3(18)
C10 C11 H7 115.2(19)
C13 C12 C11 121.5(3)
C13 C12 H8 115.1(19)
C11 C12 H8 123.4(19)
C12 C13 C14 119.1(3)
C12 C13 H9 120.0(14)
C14 C13 H9 120.9(14)
C13 C14 C9 122.1(3)
C13 C14 H10 121.2(13)
C9 C14 H10 116.7(13)
C20 C15 C16 120.5(2)
C20 C15 H11 120.7(15)
C16 C15 H11 118.8(15)
C17 C16 C15 119.9(3)
C17 C16 H12 123.3(16)
C15 C16 H12 116.8(17)
C18 C17 C16 120.5(2)
C18 C17 H13 119.2(16)
C16 C17 H13 120.3(16)
C17 C18 C19 119.5(3)
C17 C18 H14 121.9(18)
C19 C18 H14 118.4(18)
C18 C19 C20 121.2(2)
C18 C19 H15 120.3(14)
C20 C19 H15 118.5(14)
C15 C20 C19 118.31(19)
C15 C20 C21 121.66(18)
C19 C20 C21 120.03(18)
N3 C21 C20 117.93(15)
N3 C21 C7 123.89(15)
C20 C21 C7 118.18(15)
N4 C22 C23 122.5(2)
N4 C22 H16 121.3(13)
C23 C22 H16 116.2(13)
C24 C23 C28 118.0(2)
C24 C23 C22 121.1(2)
C28 C23 C22 120.9(2)
C25 C24 C23 121.4(3)
C25 C24 Cl2 118.3(2)
C23 C24 Cl2 120.28(18)
C26 C25 C24 119.0(3)
C26 C25 H17 125.8(18)
C24 C25 H17 115.2(18)
C25 C26 C27 121.4(3)
C25 C26 H18 119(2)
C27 C26 H18 120(2)
C28 C27 C26 119.7(4)
C28 C27 H19 119(2)
C26 C27 H19 121.4(19)
C27 C28 C23 120.4(3)
C27 C28 H20 124.2(14)
C23 C28 H20 115.3(13)
C7 N1 N2 112.85(16)
C8 N2 N1 112.18(17)
C21 N3 N4 114.60(15)
C22 N4 N3 111.50(16)

loop_
_geom_bond_atom_site_label_1
_geom_bond_atom_site_label_2
_geom_bond_distance
C1 C2 1.383(3)
C1 C6 1.384(3)
C1 H1 0.97(2)
C2 C3 1.357(4)
C2 H2 0.97(3)
C3 C4 1.375(4)
C3 H3 0.91(3)
C4 C5 1.381(4)
C4 H4 0.92(3)
C5 C6 1.388(3)
C5 H5 0.90(2)
C6 C7 1.467(3)
C7 N1 1.286(2)
C7 C21 1.513(2)
C8 N2 1.261(3)
C8 C9 1.460(3)
C8 H6 1.00(2)
C9 C14 1.389(3)
C9 C10 1.394(3)
C10 C11 1.400(4)
C10 Cl1 1.736(2)
C11 C12 1.366(4)
C11 H7 0.99(3)
C12 C13 1.364(4)
C12 H8 0.99(3)
C13 C14 1.375(3)
C13 H9 1.08(3)
C14 H10 1.00(3)
C15 C20 1.373(3)
C15 C16 1.384(3)
C15 H11 0.88(2)
C16 C17 1.363(4)
C16 H12 0.96(3)
C17 C18 1.359(4)
C17 H13 1.00(3)
C18 C19 1.374(3)
C18 H14 0.96(3)
C19 C20 1.379(3)
C19 H15 0.92(2)
C20 C21 1.475(2)
C21 N3 1.274(2)
C22 N4 1.256(2)
C22 C23 1.456(3)
C22 H16 0.91(2)
C23 C24 1.388(3)
C23 C28 1.394(3)
C24 C25 1.383(4)
C24 Cl2 1.731(3)
C25 C26 1.354(5)
C25 H17 0.96(3)
C26 C27 1.378(5)
C26 H18 0.93(4)
C27 C28 1.376(4)
C27 H19 0.90(3)
C28 H20 1.00(2)
N1 N2 1.404(2)
N3 N4 1.409(2)

loop_
_geom_hbond_atom_site_label_D
_geom_hbond_atom_site_label_H
_geom_hbond_atom_site_label_A
_geom_hbond_site_symmetry_A
_geom_hbond_distance_DH
_geom_hbond_distance_HA
_geom_hbond_distance_DA
_geom_hbond_angle_DHA
C12 H8 Cl2 2_547 0.99(3) 2.79(3) 3.640(4) 145(2)
C5 H5 N1 . 0.90(2) 2.48(2) 2.802(3) 101.5(17)
C8 H6 Cl1 . 1.00(2) 2.67(2) 3.056(2) 102.9(15)
C19 H15 N3 . 0.92(2) 2.47(2) 2.778(3) 99.9(16)
C22 H16 Cl2 . 0.91(2) 2.65(2) 3.023(2) 105.6(16)
